data_2005832
loop_
_publ_author_name
'White, J. M.'
'Giordano, J.'
'Green, A. J.'

_publ_section_title
;
 <i>cis</i>- and <i>trans</i>-4-<i>tert</i>-Butylcyclohexyl
 <i>p</i>-Nitrobenzenesulfonate at 130K
;
_journal_issue 12
_journal_name_full 'Acta Crystallographica Section C'
_journal_page_first 3204
_journal_page_last 3207
_journal_paper_doi 10.1107/S0108270196009912
_journal_volume 52
_journal_year 1996
_chemical_formula_sum 'C16 H23 N O5 S'
_chemical_formula_weight 341.43
_chemical_melting_point 90.5(5)
_chemical_name_systematic
;
(1) trans-4-tert-butylcyclohexyl p-nitrobenzenesulfonate
;
_space_group_IT_number 14
_symmetry_cell_setting monoclinic
_symmetry_space_group_name_Hall '-P 2ybc'
_symmetry_space_group_name_H-M 'P 1 21/c 1'
_audit_creation_method SHELXL
_cell_angle_alpha 90.00(2)
_cell_angle_beta 107.81(2)
_cell_angle_gamma 90.000(10)
_cell_formula_units_Z 4
_cell_length_a 12.603(3)
_cell_length_b 9.5200(10)
_cell_length_c 14.762(5)
_cell_measurement_reflns_used 25
_cell_measurement_temperature 130.0(1)
_cell_measurement_theta_max 16
_cell_measurement_theta_min 12
_cell_volume 1686.3(7)
_diffrn_ambient_temperature 130.00(10)
_diffrn_measurement_device 'Enraf-Nonius CAD4-Machs diffractometer'
_diffrn_measurement_method \w/2\q
_diffrn_radiation_monochromator graphite
_diffrn_radiation_source 'fine-focus sealed tube'
_diffrn_radiation_type MoK\a
_diffrn_radiation_wavelength 0.71069
_diffrn_reflns_av_R_equivalents 0.0152
_diffrn_reflns_av_sigmaI/netI 0.0178
_diffrn_reflns_limit_h_max 16
_diffrn_reflns_limit_h_min -17
_diffrn_reflns_limit_k_max 12
_diffrn_reflns_limit_k_min -13
_diffrn_reflns_limit_l_max 20
_diffrn_reflns_limit_l_min -15
_diffrn_reflns_number 5083
_diffrn_reflns_theta_max 29.96
_diffrn_reflns_theta_min 2.58
_diffrn_standards_decay_% 0
_diffrn_standards_interval_time 160
_diffrn_standards_number 3
_exptl_absorpt_coefficient_mu 0.216
_exptl_absorpt_correction_type none
_exptl_crystal_colour colourless
_exptl_crystal_density_diffrn 1.345
_exptl_crystal_density_meas ?
_exptl_crystal_description block
_exptl_crystal_F_000 728
_exptl_crystal_size_max .4
_exptl_crystal_size_mid .4
_exptl_crystal_size_min .3
_refine_diff_density_max 0.580
_refine_diff_density_min -0.280
_refine_ls_extinction_coef 0.0009(8)
_refine_ls_extinction_method 'SHELXL93 (Sheldrick, 1993)'
_refine_ls_goodness_of_fit_all 1.041
_refine_ls_goodness_of_fit_obs 1.055
_refine_ls_hydrogen_treatment 'H-atom coordinates and isotropic displacement parameters refined'
_refine_ls_matrix_type full
_refine_ls_number_parameters 301
_refine_ls_number_reflns 4297
_refine_ls_number_restraints 0
_refine_ls_restrained_S_all 1.044
_refine_ls_restrained_S_obs 1.055
_refine_ls_R_factor_all 0.0449
_refine_ls_R_factor_obs 0.0379
_refine_ls_shift/esd_max 0.005
_refine_ls_shift/esd_mean 0.001
_refine_ls_structure_factor_coef Fsqd
_refine_ls_weighting_details 'w = 1/[\s^2^(Fo^2^)+(0.0562P)^2^+0.7912P] where P=(Fo^2^+2Fc^2^)/3'
_refine_ls_weighting_scheme calc
_refine_ls_wR_factor_all 0.1064
_refine_ls_wR_factor_obs 0.0998
_reflns_number_observed 3738
_reflns_number_total 4298
_reflns_observed_criterion >2sigma(I)
_cod_data_source_file ta1099.cif
_cod_data_source_block 1
_cod_depositor_comments
;
The following automatic conversions were performed:
'_symmetry_cell_setting' value 'Monoclinic' changed to 'monoclinic'
according to '/home/saulius/struct/CIF-dictionaries/cif_core.dic'
dictionary named 'cif_core.dic' version 2.4.1 from 2010-06-29.

Automatic conversion script
Id: cif_fix_enum 1527 2010-12-29 10:47:43Z saulius 

The following automatic conversions were performed:

'_chemical_melting_point' value '90-91' was changed to '90.5(5)' -
the average value was taken and precision was
estimated.

'_symmetry_cell_setting' value 'Monoclinic' changed to
'monoclinic' according to
/home/saulius/struct/CIF-dictionaries/cif_core.dic dictionary named
'cif_core.dic' version 2.4.1 from 2010-06-29.

Automatic conversion script
Id: cif_fix_values 1715 2011-07-08 13:25:40Z adriana 

The following automatic conversions were performed:

'_exptl_crystal_density_meas' value 'not measured' was changed to '?'
- the value is perceived as not measured.

Automatic conversion script
Id: cif_fix_values 3008 2015-01-20 13:52:24Z robertas 

The following automatic conversions were performed:

'_refine_ls_weighting_scheme' value 'calc w =
1/[\s^2^(Fo^2^)+(0.0562P)^2^+0.7912P] where P=(Fo^2^+2Fc^2^)/3' was
changed to 'calc'. New tag '_refine_ls_weighting_details' was
created. The value of the new tag was set to 'w =
1/[\s^2^(Fo^2^)+(0.0562P)^2^+0.7912P] where P=(Fo^2^+2Fc^2^)/3'.

Automatic conversion script
Id: cif_fix_values 3143 2015-03-26 13:38:13Z robertas 
;
_cod_original_cell_volume 1686.2(7)
_cod_original_sg_symbol_H-M 'P 21/c'
_cod_database_code 2005832

loop_
_symmetry_equiv_pos_as_xyz
'x, y, z'
'-x, y+1/2, -z+1/2'
'-x, -y, -z'
'x, -y-1/2, z-1/2'

loop_
_atom_site_aniso_label
_atom_site_aniso_U_11
_atom_site_aniso_U_22
_atom_site_aniso_U_33
_atom_site_aniso_U_12
_atom_site_aniso_U_13
_atom_site_aniso_U_23
S 0.0234(2) 0.0226(2) 0.0209(2) 0.00247(12) 0.00677(12) -0.00353(11)
N 0.0298(6) 0.0273(6) 0.0233(6) 0.0021(5) 0.0059(5) -0.0021(5)
O1 0.0231(5) 0.0232(4) 0.0292(5) -0.0013(4) 0.0109(4) -0.0064(4)
O2 0.0319(5) 0.0261(5) 0.0231(5) 0.0029(4) 0.0082(4) 0.0013(4)
O3 0.0232(5) 0.0384(6) 0.0292(5) 0.0006(4) 0.0069(4) -0.0070(4)
O4 0.0491(7) 0.0345(6) 0.0240(5) -0.0004(5) 0.0100(5) 0.0036(4)
O5 0.0466(7) 0.0397(6) 0.0293(6) -0.0135(5) 0.0004(5) -0.0041(5)
C1 0.0216(6) 0.0221(6) 0.0214(6) -0.0004(5) 0.0079(5) -0.0024(5)
C2 0.0311(7) 0.0250(6) 0.0233(6) 0.0029(5) 0.0125(5) 0.0032(5)
C3 0.0272(7) 0.0284(6) 0.0197(6) 0.0056(5) 0.0071(5) 0.0030(5)
C4 0.0231(6) 0.0190(5) 0.0212(6) 0.0017(5) 0.0054(5) -0.0035(5)
C5 0.0294(7) 0.0294(7) 0.0226(6) 0.0069(6) 0.0115(5) 0.0050(5)
C6 0.0271(7) 0.0305(7) 0.0198(6) 0.0059(6) 0.0064(5) 0.0013(5)
C7 0.0279(7) 0.0228(6) 0.0247(6) 0.0038(5) 0.0095(5) -0.0030(5)
C8 0.0400(9) 0.0433(9) 0.0297(8) 0.0072(7) 0.0164(7) -0.0075(7)
C9 0.0272(7) 0.0299(7) 0.0412(9) -0.0008(6) 0.0134(6) -0.0037(6)
C10 0.0311(8) 0.0279(7) 0.0387(9) 0.0097(6) 0.0093(6) -0.0019(6)
C11 0.0217(6) 0.0214(5) 0.0210(6) 0.0021(5) 0.0078(5) -0.0024(5)
C12 0.0273(7) 0.0218(6) 0.0243(6) -0.0012(5) 0.0106(5) 0.0001(5)
C13 0.0252(6) 0.0230(6) 0.0260(7) -0.0046(5) 0.0088(5) -0.0038(5)
C14 0.0223(6) 0.0234(6) 0.0212(6) 0.0022(5) 0.0068(5) -0.0021(5)
C15 0.0287(7) 0.0236(6) 0.0250(6) -0.0017(5) 0.0100(5) 0.0015(5)
C16 0.0268(7) 0.0224(6) 0.0274(7) -0.0049(5) 0.0081(5) -0.0020(5)

loop_
_atom_site_label
_atom_site_occupancy
_atom_site_fract_x
_atom_site_fract_y
_atom_site_fract_z
_atom_site_U_iso_or_equiv
_atom_site_thermal_displace_type
_atom_site_calc_flag
_atom_site_type_symbol
S 1 0.01521(3) 0.07762(3) 0.69143(2) 0.02231(10) Uani d S
N 1 0.24175(10) 0.15447(13) 1.10649(8) 0.0273(3) Uani d N
O1 1 0.05930(8) -0.06790(10) 0.67025(7) 0.0245(2) Uani d O
O2 1 0.04891(9) 0.18726(10) 0.64000(7) 0.0271(2) Uani d O
O3 1 -0.10058(9) 0.05557(12) 0.67847(8) 0.0305(2) Uani d O
O4 1 0.22089(11) 0.06932(12) 1.16072(8) 0.0361(3) Uani d O
O5 1 0.30432(11) 0.25483(13) 1.13208(8) 0.0411(3) Uani d O
C1 1 0.17520(11) -0.07504(13) 0.66514(10) 0.0214(3) Uani d C
H1 1 0.2104(14) 0.0118(18) 0.6947(12) 0.023(4) Uiso d H
C2 1 0.22770(13) -0.20570(15) 0.71820(10) 0.0255(3) Uani d C
H2A 1 0.1801(15) -0.2873(19) 0.6905(13) 0.028(4) Uiso d H
H2B 1 0.2358(14) -0.1984(18) 0.7820(13) 0.025(4) Uiso d H
C3 1 0.34521(12) -0.2248(2) 0.70980(10) 0.0251(3) Uani d C
H3A 1 0.3884(15) -0.1503(19) 0.7382(12) 0.025(4) Uiso d H
H3B 1 0.3788(16) -0.3141(20) 0.7449(13) 0.032(5) Uiso d H
C4 1 0.34479(11) -0.23086(13) 0.60629(9) 0.0214(3) Uani d C
H4 1 0.2989(15) -0.3093(19) 0.5780(13) 0.026(4) Uiso d H
C5 1 0.28661(12) -0.0994(2) 0.55342(10) 0.0263(3) Uani d C
H5A 1 0.3318(16) -0.0136(21) 0.5814(13) 0.034(5) Uiso d H
H5B 1 0.2814(18) -0.1024(23) 0.4849(16) 0.050(6) Uiso d H
C6 1 0.16938(12) -0.0809(2) 0.56145(10) 0.0259(3) Uani d C
H6A 1 0.1344(15) 0.0071(20) 0.5274(13) 0.029(4) Uiso d H
H6B 1 0.1235(16) -0.1602(20) 0.5324(13) 0.032(5) Uiso d H
C7 1 0.46166(12) -0.25428(14) 0.59438(10) 0.0248(3) Uani d C
C8 1 0.4502(2) -0.2793(2) 0.48906(12) 0.0364(4) Uani d C
H8A 1 0.4000(18) -0.3535(24) 0.4676(15) 0.044(6) Uiso d H
H8B 1 0.5255(18) -0.3040(23) 0.4822(15) 0.045(6) Uiso d H
H8C 1 0.4151(18) -0.1998(24) 0.4499(15) 0.045(6) Uiso d H
C9 1 0.53932(13) -0.1284(2) 0.63037(13) 0.0321(3) Uani d C
H9A 1 0.5452(19) -0.1087(23) 0.6989(17) 0.050(6) Uiso d H
H9B 1 0.5070(18) -0.0488(24) 0.5942(16) 0.047(6) Uiso d H
H9C 1 0.6155(20) -0.1495(24) 0.6236(16) 0.054(6) Uiso d H
C10 1 0.51647(14) -0.3848(2) 0.65012(12) 0.0329(3) Uani d C
H10A 1 0.5376(16) -0.3717(22) 0.7211(15) 0.038(5) Uiso d H
H10B 1 0.5882(17) -0.4089(20) 0.6365(14) 0.037(5) Uiso d H
H10C 1 0.4688(17) -0.4656(23) 0.6307(15) 0.041(5) Uiso d H
C11 1 0.08530(11) 0.10156(13) 0.81398(9) 0.0211(3) Uani d C
C12 1 0.15278(12) 0.21783(14) 0.84457(10) 0.0238(3) Uani d C
H12 1 0.1656(15) 0.2800(20) 0.8011(13) 0.032(5) Uiso d H
C13 1 0.20440(12) 0.23575(14) 0.94176(10) 0.0245(3) Uani d C
H13 1 0.2485(16) 0.3131(21) 0.9633(13) 0.033(5) Uiso d H
C14 1 0.18724(11) 0.13626(14) 1.00351(9) 0.0223(3) Uani d C
C15 1 0.12088(12) 0.01873(15) 0.97358(10) 0.0254(3) Uani d C
H15 1 0.1111(17) -0.0481(22) 1.0172(15) 0.039(5) Uiso d H
C16 1 0.06844(12) 0.00178(15) 0.87712(10) 0.0256(3) Uani d C
H16 1 0.0223(17) -0.0776(21) 0.8552(14) 0.037(5) Uiso d H

loop_
_atom_type_symbol
_atom_type_description
_atom_type_scat_dispersion_real
_atom_type_scat_dispersion_imag
_atom_type_scat_source
C C 0.0033 0.0016 'International Tables Vol C Tables 4.2.6.8 and 6.1.1.4'
H H 0.0000 0.0000 'International Tables Vol C Tables 4.2.6.8 and 6.1.1.4'
N N 0.0061 0.0033 'International Tables Vol C Tables 4.2.6.8 and 6.1.1.4'
O O 0.0106 0.0060 'International Tables Vol C Tables 4.2.6.8 and 6.1.1.4'
S S 0.1246 0.1234 'International Tables Vol C Tables 4.2.6.8 and 6.1.1.4'

loop_
_geom_angle_atom_site_label_1
_geom_angle_atom_site_label_2
_geom_angle_atom_site_label_3
_geom_angle
_geom_angle_publ_flag
O3 S O2 119.58(7) y
O3 S O1 104.75(6) y
O2 S O1 111.11(6) y
O3 S C11 109.04(7) y
O2 S C11 108.22(7) y
O1 S C11 102.85(6) y
O5 N O4 124.27(13) ?
O5 N C14 117.61(12) ?
O4 N C14 118.12(12) ?
C1 O1 S 117.81(8) y
O1 C1 C2 107.01(11) y
O1 C1 C6 108.00(11) y
C2 C1 C6 111.90(11) n
O1 C1 H1 104.9(10) ?
C2 C1 H1 113.5(10) ?
C6 C1 H1 111.0(10) ?
C1 C2 C3 109.65(11) n
C1 C2 H2A 108.5(10) ?
C3 C2 H2A 110.6(10) ?
C1 C2 H2B 111.3(11) ?
C3 C2 H2B 106.5(11) ?
H2A C2 H2B 110.2(15) ?
C4 C3 C2 112.17(12) n
C4 C3 H3A 107.9(11) ?
C2 C3 H3A 108.9(11) ?
C4 C3 H3B 110.6(11) ?
C2 C3 H3B 108.6(11) ?
H3A C3 H3B 108.6(15) ?
C3 C4 C5 109.41(11) n
C3 C4 C7 113.94(11) n
C5 C4 C7 112.41(11) n
C3 C4 H4 106.4(11) ?
C5 C4 H4 106.4(10) ?
C7 C4 H4 107.8(11) ?
C6 C5 C4 112.15(12) n
C6 C5 H5A 108.3(11) ?
C4 C5 H5A 109.2(11) ?
C6 C5 H5B 108.5(13) ?
C4 C5 H5B 111.5(13) ?
H5A C5 H5B 107.0(16) ?
C1 C6 C5 109.53(12) n
C1 C6 H6A 110.7(10) ?
C5 C6 H6A 110.1(10) ?
C1 C6 H6B 108.3(11) ?
C5 C6 H6B 109.7(11) ?
H6A C6 H6B 108.5(15) ?
C10 C7 C8 107.75(12) n
C10 C7 C9 108.18(13) n
C8 C7 C9 108.91(13) n
C10 C7 C4 110.06(12) n
C8 C7 C4 109.79(12) n
C9 C7 C4 112.05(11) n
C7 C8 H8A 107.7(13) ?
C7 C8 H8B 109.7(12) ?
H8A C8 H8B 110.4(18) ?
C7 C8 H8C 111.4(13) ?
H8A C8 H8C 104.4(18) ?
H8B C8 H8C 113.0(18) ?
C7 C9 H9A 109.6(13) ?
C7 C9 H9B 108.2(13) ?
H9A C9 H9B 107.7(18) ?
C7 C9 H9C 109.5(13) ?
H9A C9 H9C 110.7(18) ?
H9B C9 H9C 111.1(19) ?
C7 C10 H10A 113.0(12) ?
C7 C10 H10B 111.1(11) ?
H10A C10 H10B 105.5(16) ?
C7 C10 H10C 110.5(12) ?
H10A C10 H10C 110.5(17) ?
H10B C10 H10C 105.9(17) ?
C12 C11 C16 122.11(13) ?
C12 C11 S 120.09(11) ?
C16 C11 S 117.79(10) ?
C11 C12 C13 118.73(13) ?
C11 C12 H12 120.4(12) ?
C13 C12 H12 120.8(12) ?
C14 C13 C12 118.64(13) ?
C14 C13 H13 121.6(12) ?
C12 C13 H13 119.8(12) ?
C13 C14 C15 123.10(13) ?
C13 C14 N 118.93(12) ?
C15 C14 N 117.97(12) ?
C16 C15 C14 118.29(13) ?
C16 C15 H15 120.3(13) ?
C14 C15 H15 121.4(13) ?
C15 C16 C11 119.13(13) ?
C15 C16 H16 119.6(12) ?
C11 C16 H16 121.2(12) ?

loop_
_geom_bond_atom_site_label_1
_geom_bond_atom_site_label_2
_geom_bond_distance
_geom_bond_publ_flag
S O3 1.4281(11) y
S O2 1.4295(11) y
S O1 1.5595(10) y
S C11 1.7684(15) y
N O5 1.223(2) ?
N O4 1.223(2) ?
N C14 1.474(2) ?
O1 C1 1.487(2) y
C1 C2 1.510(2) n
C1 C6 1.511(2) n
C1 H1 0.98(2) ?
C2 C3 1.534(2) n
C2 H2A 0.99(2) ?
C2 H2B 0.92(2) ?
C3 C4 1.527(2) n
C3 H3A 0.91(2) ?
C3 H3B 1.02(2) ?
C4 C5 1.537(2) n
C4 C7 1.552(2) n
C4 H4 0.96(2) ?
C5 C6 1.528(2) n
C5 H5A 1.01(2) ?
C5 H5B 0.99(2) ?
C6 H6A 1.01(2) ?
C6 H6B 0.97(2) ?
C7 C10 1.533(2) n
C7 C8 1.536(2) n
C7 C9 1.535(2) n
C8 H8A 0.94(2) ?
C8 H8B 1.01(2) ?
C8 H8C 0.97(2) ?
C9 H9A 1.01(2) ?
C9 H9B 0.94(2) ?
C9 H9C 1.01(2) ?
C10 H10A 1.01(2) ?
C10 H10B 1.01(2) ?
C10 H10C 0.96(2) ?
C11 C12 1.385(2) n
C11 C16 1.392(2) n
C12 C13 1.393(2) n
C12 H12 0.92(2) ?
C13 C14 1.377(2) n
C13 H13 0.92(2) ?
C14 C15 1.386(2) n
C15 C16 1.384(2) n
C15 H15 0.94(2) ?
C16 H16 0.95(2) ?

loop_
_geom_torsion_atom_site_label_1
_geom_torsion_atom_site_label_2
_geom_torsion_atom_site_label_3
_geom_torsion_atom_site_label_4
_geom_torsion
_geom_torsion_publ_flag
O3 S O1 C1 172.00(9) y
O2 S O1 C1 41.54(11) y
C11 S O1 C1 -74.05(10) y
S O1 C1 C2 136.90(10) y
S O1 C1 C6 -102.47(11) y
O1 C1 C2 C3 176.14(11) y
C6 C1 C2 C3 58.0(2) n
C1 C2 C3 C4 -56.5(2) n
C2 C3 C4 C5 54.8(2) n
C2 C3 C4 C7 -178.40(11) n
C3 C4 C5 C6 -55.1(2) n
C7 C4 C5 C6 177.25(11) n
O1 C1 C6 C5 -175.78(11) n
C2 C1 C6 C5 -58.3(2) n
C4 C5 C6 C1 56.8(2) n
C3 C4 C7 C10 53.7(2) n
C5 C4 C7 C10 178.87(12) n
C3 C4 C7 C8 172.12(13) n
C5 C4 C7 C8 -62.7(2) n
C3 C4 C7 C9 -66.7(2) n
C5 C4 C7 C9 58.5(2) n
O3 S C11 C12 -127.52(11) y
O2 S C11 C12 4.03(13) y
O1 S C11 C12 121.68(11) y
O3 S C11 C16 51.40(12) y
O2 S C11 C16 -177.05(10) y
O1 S C11 C16 -59.40(12) y
C16 C11 C12 C13 -0.6(2) ?
S C11 C12 C13 178.24(10) ?
C11 C12 C13 C14 0.7(2) ?
C12 C13 C14 C15 0.0(2) ?
C12 C13 C14 N 179.92(12) ?
O5 N C14 C13 -3.3(2) ?
O4 N C14 C13 176.11(13) ?
O5 N C14 C15 176.64(13) ?
O4 N C14 C15 -4.0(2) ?
C13 C14 C15 C16 -0.8(2) ?
N C14 C15 C16 179.27(12) ?
C14 C15 C16 C11 0.9(2) ?
C12 C11 C16 C15 -0.2(2) ?
S C11 C16 C15 -179.08(11) ?
